data_1549927
loop_
_publ_author_name
'Mallo, Neil'
'Foley, Eric D.'
'Iranmanesh, Hasti'
'Kennedy, Aaron D. W.'
'Luis, Ena T.'
'Ho, Junming'
'Harper, Jason B.'
'Beves, Jonathon E.'

_publ_section_title
;
 Structure-function relationships of donor-acceptor Stenhouse adduct
 photochromic switches.
;
_journal_issue 43
_journal_name_full 'Chemical science'
_journal_page_first 8242
_journal_page_last 8252
_journal_paper_doi 10.1039/c8sc03218a
_journal_volume 9
_journal_year 2018
_chemical_formula_moiety 'C Cl3 D, C19 H21 N3 O5'
_chemical_formula_sum 'C20 H21 Cl3 D N3 O5'
_chemical_formula_weight 491.76
_chemical_name_systematic OMe-a
_space_group_crystal_system monoclinic
_space_group_IT_number 14
_space_group_name_Hall '-P 2yn'
_space_group_name_H-M_alt 'P 1 21/n 1'
_symmetry_space_group_name_Hall '-P 2yn'
_symmetry_space_group_name_H-M 'P 1 21/n 1'
_atom_sites_solution_hydrogens geom
_atom_sites_solution_primary dual
_audit_creation_date 2018-03-09
_audit_creation_method
;
Olex2 1.2
(compiled 2017.08.10 svn.r3458 for OlexSys, GUI svn.r5381)
;
_audit_update_record
;
2018-04-24 deposited with the CCDC.
2018-08-29 downloaded from the CCDC.
;
_cell_angle_alpha 90
_cell_angle_beta 90.66(3)
_cell_angle_gamma 90
_cell_formula_units_Z 4
_cell_length_a 6.7470(14)
_cell_length_b 22.937(5)
_cell_length_c 13.927(3)
_cell_measurement_reflns_used 4009
_cell_measurement_temperature 100
_cell_measurement_theta_max 26.37
_cell_measurement_theta_min 1.522
_cell_volume 2155.1(8)
_computing_cell_refinement 'XDS (Kabsch, 1993)'
_computing_data_collection 'AS QEGUI'
_computing_data_reduction 'XDS (Kabsch, 1993)'
_computing_molecular_graphics 'Olex2 (Dolomanov et al., 2009)'
_computing_publication_material 'Olex2 (Dolomanov et al., 2009)'
_computing_structure_refinement 'ShelXL (Sheldrick, 2015)'
_computing_structure_solution 'ShelXT (Sheldrick, 2015)'
_diffrn_ambient_temperature 100.0
_diffrn_measured_fraction_theta_full 0.913
_diffrn_measured_fraction_theta_max 0.907
_diffrn_measurement_device_type 'Bruker APEX-II CCD'
_diffrn_measurement_method '\w scans'
_diffrn_radiation_type MoK\a
_diffrn_radiation_wavelength 0.71073
_diffrn_reflns_av_R_equivalents 0.0380
_diffrn_reflns_av_unetI/netI 0.0208
_diffrn_reflns_Laue_measured_fraction_full 0.913
_diffrn_reflns_Laue_measured_fraction_max 0.907
_diffrn_reflns_limit_h_max 8
_diffrn_reflns_limit_h_min -8
_diffrn_reflns_limit_k_max 28
_diffrn_reflns_limit_k_min -28
_diffrn_reflns_limit_l_max 16
_diffrn_reflns_limit_l_min -16
_diffrn_reflns_number 28933
_diffrn_reflns_point_group_measured_fraction_full 0.913
_diffrn_reflns_point_group_measured_fraction_max 0.907
_diffrn_reflns_theta_full 25.242
_diffrn_reflns_theta_max 26.370
_diffrn_reflns_theta_min 1.711
_diffrn_standards_number 0
_exptl_absorpt_coefficient_mu 0.464
_exptl_absorpt_correction_type none
_exptl_crystal_colour 'dark blue'
_exptl_crystal_colour_modifier dark
_exptl_crystal_colour_primary blue
_exptl_crystal_density_diffrn 1.516
_exptl_crystal_description needle
_exptl_crystal_F_000 1016
_exptl_crystal_size_max 0.1
_exptl_crystal_size_mid 0.02
_exptl_crystal_size_min 0.01
_refine_diff_density_max 0.321
_refine_diff_density_min -0.445
_refine_diff_density_rms 0.077
_refine_ls_extinction_method none
_refine_ls_goodness_of_fit_ref 1.110
_refine_ls_hydrogen_treatment constr
_refine_ls_matrix_type full
_refine_ls_number_parameters 284
_refine_ls_number_reflns 4009
_refine_ls_number_restraints 0
_refine_ls_restrained_S_all 1.110
_refine_ls_R_factor_all 0.0500
_refine_ls_R_factor_gt 0.0452
_refine_ls_shift/su_max 0.000
_refine_ls_shift/su_mean 0.000
_refine_ls_structure_factor_coef Fsqd
_refine_ls_weighting_details 'w=1/[\s^2^(Fo^2^)+(0.0566P)^2^+2.9306P] where P=(Fo^2^+2Fc^2^)/3'
_refine_ls_weighting_scheme calc
_refine_ls_wR_factor_gt 0.1194
_refine_ls_wR_factor_ref 0.1225
_reflns_Friedel_coverage 0.000
_reflns_number_gt 3591
_reflns_number_total 4009
_reflns_threshold_expression 'I > 2\s(I)'
_cod_data_source_file c8sc03218a2.cif
_cod_data_source_block 14a
_cod_depositor_comments 'Adding full bibliography for 1549921--1549929.cif.'
_cod_database_code 1549927
_shelx_shelxl_version_number 2018/1
_shelx_space_group_comment
;
The symmetry employed for this shelxl refinement is uniquely defined
by the following loop, which should always be used as a source of
symmetry information in preference to the above space-group names.
They are only intended as comments.
;
_shelx_estimated_absorpt_t_max 0.995
_shelx_estimated_absorpt_t_min 0.955
_olex2_refinement_description
;
1. Fixed Uiso
 At 1.2 times of:
  All C(H) groups
 At 1.5 times of:
  All C(H,H,H) groups, All O(H) groups
2.a Ternary CH refined with riding coordinates:
 C20(D20)
2.b Aromatic/amide H refined with riding coordinates:
 C7(H7), C9(H9), C14(H14), C11(H11), C18(H18), C10(H10), C17(H17), C15(H15)
2.c Tetrahedral OH refined with riding coordinates:
 O4(H4)
2.d Idealised Me refined as rotating group:
 C2(H2A,H2B,H2C), C12(H12A,H12B,H12C), C3(H3A,H3B,H3C), C19(H19A,H19B,H19C)
;
_olex2_submission_special_instructions 'No special instructions were received'
_publcif_funding_html
;
;

loop_
_space_group_symop_operation_xyz
'x, y, z'
'-x+1/2, y+1/2, -z+1/2'
'-x, -y, -z'
'x-1/2, -y-1/2, z-1/2'

loop_
_atom_site_label
_atom_site_type_symbol
_atom_site_fract_x
_atom_site_fract_y
_atom_site_fract_z
_atom_site_U_iso_or_equiv
_atom_site_adp_type
_atom_site_occupancy
_atom_site_site_symmetry_order
_atom_site_calc_flag
_atom_site_refinement_flags_posn
Cl1 Cl 0.65737(9) 0.40683(3) 0.68873(5) 0.02820(18) Uani 1 1 d .
Cl2 Cl 0.89743(10) 0.33681(3) 0.56125(5) 0.02776(17) Uani 1 1 d .
Cl3 Cl 0.93888(10) 0.32455(3) 0.76906(5) 0.03049(18) Uani 1 1 d .
O3 O 0.8887(3) 0.31212(8) 0.33201(14) 0.0248(4) Uani 1 1 d .
O4 O 0.7647(3) 0.53388(7) 0.29271(14) 0.0237(4) Uani 1 1 d .
H4 H 0.752666 0.520015 0.237121 0.036 Uiso 1 1 calc R
O1 O 0.9126(3) 0.30271(8) 0.00640(14) 0.0254(4) Uani 1 1 d .
O2 O 0.8587(3) 0.48238(7) 0.13918(14) 0.0258(4) Uani 1 1 d .
O5 O 0.5939(3) 0.61696(9) 1.03584(15) 0.0338(5) Uani 1 1 d .
N2 N 0.8990(3) 0.30766(8) 0.16914(16) 0.0195(4) Uani 1 1 d .
N1 N 0.8874(3) 0.39279(9) 0.07438(15) 0.0195(4) Uani 1 1 d .
N3 N 0.6468(3) 0.61445(9) 0.63551(16) 0.0194(4) Uani 1 1 d .
C7 C 0.8322(3) 0.43163(10) 0.33357(18) 0.0191(5) Uani 1 1 d .
H7 H 0.844558 0.407050 0.388214 0.023 Uiso 1 1 calc R
C6 C 0.8612(3) 0.40182(10) 0.24666(18) 0.0184(5) Uani 1 1 d .
C4 C 0.8679(3) 0.42886(10) 0.15381(18) 0.0192(5) Uani 1 1 d .
C8 C 0.7891(3) 0.48938(10) 0.35738(19) 0.0191(5) Uani 1 1 d .
C13 C 0.6347(3) 0.61533(10) 0.73727(19) 0.0190(5) Uani 1 1 d .
C1 C 0.9002(3) 0.33246(10) 0.07906(19) 0.0194(5) Uani 1 1 d .
C9 C 0.7656(3) 0.50320(10) 0.45366(19) 0.0212(5) Uani 1 1 d .
H9 H 0.784853 0.472674 0.498923 0.025 Uiso 1 1 calc R
C5 C 0.8839(3) 0.33876(10) 0.25530(18) 0.0184(5) Uani 1 1 d .
C14 C 0.6242(4) 0.56396(11) 0.79163(19) 0.0221(5) Uani 1 1 d .
H14 H 0.625769 0.527229 0.760136 0.027 Uiso 1 1 calc R
C16 C 0.6071(3) 0.61982(12) 0.9380(2) 0.0250(6) Uani 1 1 d .
C11 C 0.6994(3) 0.56609(10) 0.58724(19) 0.0196(5) Uani 1 1 d .
H11 H 0.729117 0.532944 0.625687 0.024 Uiso 1 1 calc R
C18 C 0.6296(4) 0.66846(11) 0.7859(2) 0.0232(5) Uani 1 1 d .
H18 H 0.636660 0.703733 0.750381 0.028 Uiso 1 1 calc R
C10 C 0.7158(3) 0.55828(11) 0.48994(19) 0.0213(5) Uani 1 1 d .
H10 H 0.693508 0.590023 0.447359 0.026 Uiso 1 1 calc R
C17 C 0.6145(4) 0.67090(11) 0.8848(2) 0.0255(6) Uani 1 1 d .
H17 H 0.609131 0.707591 0.916337 0.031 Uiso 1 1 calc R
C15 C 0.6116(4) 0.56624(12) 0.8903(2) 0.0259(6) Uani 1 1 d .
H15 H 0.605896 0.531070 0.926205 0.031 Uiso 1 1 calc R
C2 C 0.8959(4) 0.41924(11) -0.0215(2) 0.0258(5) Uani 1 1 d .
H2A H 1.029579 0.414623 -0.047226 0.039 Uiso 1 1 calc GR
H2B H 0.863825 0.460818 -0.017026 0.039 Uiso 1 1 calc GR
H2C H 0.799967 0.399942 -0.064235 0.039 Uiso 1 1 calc GR
C12 C 0.6023(4) 0.66871(11) 0.5824(2) 0.0278(6) Uani 1 1 d .
H12A H 0.716016 0.695186 0.587230 0.042 Uiso 1 1 calc GR
H12B H 0.485545 0.687461 0.609981 0.042 Uiso 1 1 calc GR
H12C H 0.575917 0.659486 0.514750 0.042 Uiso 1 1 calc GR
C3 C 0.9216(4) 0.24417(11) 0.1741(2) 0.0281(6) Uani 1 1 d .
H3A H 1.043133 0.232626 0.141268 0.042 Uiso 1 1 calc GR
H3B H 0.807262 0.225456 0.142944 0.042 Uiso 1 1 calc GR
H3C H 0.929527 0.231980 0.241504 0.042 Uiso 1 1 calc GR
C20 C 0.8911(4) 0.37303(11) 0.6735(2) 0.0240(5) Uani 1 1 d .
D20 D 0.995651 0.403944 0.674213 0.029 Uiso 1 1 calc R
C19 C 0.5889(5) 0.67129(15) 1.0875(2) 0.0388(7) Uani 1 1 d .
H19A H 0.588765 0.663475 1.156678 0.058 Uiso 1 1 calc GR
H19B H 0.468621 0.692844 1.069541 0.058 Uiso 1 1 calc GR
H19C H 0.705755 0.694534 1.071447 0.058 Uiso 1 1 calc GR

loop_
_atom_site_aniso_label
_atom_site_aniso_U_11
_atom_site_aniso_U_22
_atom_site_aniso_U_33
_atom_site_aniso_U_23
_atom_site_aniso_U_13
_atom_site_aniso_U_12
Cl1 0.0293(3) 0.0245(3) 0.0308(4) -0.0003(2) 0.0003(2) 0.0040(2)
Cl2 0.0332(3) 0.0280(3) 0.0221(4) -0.0034(2) 0.0026(2) -0.0032(2)
Cl3 0.0361(4) 0.0291(3) 0.0261(4) 0.0007(3) -0.0073(3) 0.0041(2)
O3 0.0329(10) 0.0233(9) 0.0183(11) 0.0017(7) 0.0028(7) 0.0032(7)
O4 0.0322(9) 0.0209(8) 0.0179(11) -0.0008(7) -0.0002(7) 0.0003(7)
O1 0.0317(10) 0.0260(9) 0.0185(11) -0.0036(7) 0.0012(7) -0.0001(7)
O2 0.0364(10) 0.0200(8) 0.0213(11) 0.0013(7) 0.0068(7) -0.0005(7)
O5 0.0348(11) 0.0476(12) 0.0190(12) -0.0079(9) 0.0032(8) 0.0025(9)
N2 0.0213(10) 0.0176(9) 0.0196(13) -0.0008(8) 0.0011(8) 0.0003(7)
N1 0.0226(10) 0.0221(10) 0.0137(12) 0.0005(8) 0.0017(7) 0.0001(7)
N3 0.0199(9) 0.0215(10) 0.0169(12) -0.0019(8) 0.0007(8) 0.0017(7)
C7 0.0166(10) 0.0229(11) 0.0179(14) 0.0001(9) 0.0003(8) -0.0007(8)
C6 0.0167(10) 0.0206(11) 0.0180(14) -0.0006(9) 0.0014(8) -0.0006(8)
C4 0.0167(10) 0.0215(11) 0.0193(14) -0.0020(9) 0.0022(8) -0.0001(8)
C8 0.0171(10) 0.0220(11) 0.0183(14) -0.0007(9) 0.0007(9) -0.0026(8)
C13 0.0155(10) 0.0231(11) 0.0184(14) -0.0037(9) 0.0004(8) 0.0008(8)
C1 0.0160(11) 0.0235(11) 0.0186(15) 0.0002(10) 0.0004(9) -0.0007(8)
C9 0.0193(11) 0.0220(11) 0.0223(15) -0.0014(10) -0.0006(9) -0.0015(9)
C5 0.0151(10) 0.0228(11) 0.0173(15) -0.0018(9) 0.0011(8) -0.0002(8)
C14 0.0241(12) 0.0227(11) 0.0196(15) -0.0015(10) 0.0026(9) 0.0015(9)
C16 0.0188(11) 0.0390(14) 0.0174(16) -0.0058(11) 0.0013(9) 0.0016(10)
C11 0.0176(10) 0.0211(11) 0.0201(15) -0.0022(9) -0.0003(9) -0.0005(8)
C18 0.0232(12) 0.0223(12) 0.0240(16) -0.0044(10) 0.0013(10) -0.0018(9)
C10 0.0193(11) 0.0226(11) 0.0220(15) -0.0022(10) -0.0006(9) -0.0002(9)
C17 0.0212(12) 0.0293(13) 0.0261(17) -0.0104(11) 0.0014(10) -0.0012(9)
C15 0.0246(12) 0.0299(13) 0.0234(16) 0.0002(11) 0.0017(10) 0.0039(10)
C2 0.0359(14) 0.0261(12) 0.0155(15) 0.0026(10) 0.0029(10) 0.0007(10)
C12 0.0348(14) 0.0247(12) 0.0239(17) 0.0028(10) 0.0016(11) 0.0072(10)
C3 0.0421(15) 0.0184(12) 0.0239(17) -0.0004(10) 0.0039(11) 0.0018(10)
C20 0.0252(12) 0.0221(11) 0.0249(16) -0.0019(10) 0.0006(10) -0.0026(9)
C19 0.0358(16) 0.0572(19) 0.0235(19) -0.0181(14) 0.0032(12) -0.0007(13)

loop_
_atom_type_symbol
_atom_type_description
_atom_type_scat_dispersion_real
_atom_type_scat_dispersion_imag
_atom_type_scat_source
C C 0.0033 0.0016 'International Tables Vol C Tables 4.2.6.8 and 6.1.1.4'
H H 0.0000 0.0000 'International Tables Vol C Tables 4.2.6.8 and 6.1.1.4'
Cl Cl 0.1484 0.1585 'International Tables Vol C Tables 4.2.6.8 and 6.1.1.4'
D D 0.0000 0.0000 'International Tables Vol C Tables 4.2.6.8 and 6.1.1.4'
N N 0.0061 0.0033 'International Tables Vol C Tables 4.2.6.8 and 6.1.1.4'
O O 0.0106 0.0060 'International Tables Vol C Tables 4.2.6.8 and 6.1.1.4'

loop_
_geom_angle_atom_site_label_1
_geom_angle_atom_site_label_2
_geom_angle_atom_site_label_3
_geom_angle
C8 O4 H4 109.5
C16 O5 C19 117.3(2)
C1 N2 C5 124.8(2)
C1 N2 C3 116.9(2)
C5 N2 C3 118.3(2)
C4 N1 C2 118.9(2)
C1 N1 C4 124.3(2)
C1 N1 C2 116.8(2)
C13 N3 C12 118.3(2)
C11 N3 C13 121.9(2)
C11 N3 C12 119.8(2)
C6 C7 H7 112.9
C8 C7 H7 112.9
C8 C7 C6 134.2(2)
C7 C6 C4 124.9(2)
C7 C6 C5 115.2(2)
C4 C6 C5 119.9(2)
O2 C4 N1 117.5(2)
O2 C4 C6 124.8(2)
N1 C4 C6 117.7(2)
O4 C8 C7 125.0(2)
O4 C8 C9 116.8(2)
C9 C8 C7 118.2(2)
C14 C13 N3 122.0(2)
C18 C13 N3 119.9(2)
C18 C13 C14 118.0(2)
O1 C1 N2 121.6(2)
O1 C1 N1 121.4(2)
N2 C1 N1 117.0(2)
C8 C9 H9 117.1
C8 C9 C10 125.7(2)
C10 C9 H9 117.1
O3 C5 N2 119.3(2)
O3 C5 C6 124.4(2)
N2 C5 C6 116.3(2)
C13 C14 H14 119.7
C15 C14 C13 120.7(2)
C15 C14 H14 119.7
O5 C16 C17 125.1(2)
O5 C16 C15 115.7(3)
C17 C16 C15 119.2(3)
N3 C11 H11 115.7
N3 C11 C10 128.7(2)
C10 C11 H11 115.7
C13 C18 H18 119.3
C17 C18 C13 121.4(2)
C17 C18 H18 119.3
C9 C10 H10 120.1
C11 C10 C9 119.7(2)
C11 C10 H10 120.1
C16 C17 H17 120.0
C18 C17 C16 120.1(2)
C18 C17 H17 120.0
C14 C15 C16 120.6(3)
C14 C15 H15 119.7
C16 C15 H15 119.7
N1 C2 H2A 109.5
N1 C2 H2B 109.5
N1 C2 H2C 109.5
H2A C2 H2B 109.5
H2A C2 H2C 109.5
H2B C2 H2C 109.5
N3 C12 H12A 109.5
N3 C12 H12B 109.5
N3 C12 H12C 109.5
H12A C12 H12B 109.5
H12A C12 H12C 109.5
H12B C12 H12C 109.5
N2 C3 H3A 109.5
N2 C3 H3B 109.5
N2 C3 H3C 109.5
H3A C3 H3B 109.5
H3A C3 H3C 109.5
H3B C3 H3C 109.5
Cl1 C20 D20 108.5
Cl2 C20 Cl1 109.95(14)
Cl2 C20 D20 108.5
Cl3 C20 Cl1 109.94(15)
Cl3 C20 Cl2 111.39(14)
Cl3 C20 D20 108.5
O5 C19 H19A 109.5
O5 C19 H19B 109.5
O5 C19 H19C 109.5
H19A C19 H19B 109.5
H19A C19 H19C 109.5
H19B C19 H19C 109.5

loop_
_geom_bond_atom_site_label_1
_geom_bond_atom_site_label_2
_geom_bond_distance
Cl1 C20 1.772(3)
Cl2 C20 1.771(3)
Cl3 C20 1.761(3)
O3 C5 1.231(3)
O4 H4 0.8400
O4 C8 1.370(3)
O1 C1 1.224(3)
O2 C4 1.246(3)
O5 C16 1.368(4)
O5 C19 1.439(4)
N2 C1 1.378(3)
N2 C5 1.401(3)
N2 C3 1.466(3)
N1 C4 1.389(3)
N1 C1 1.388(3)
N1 C2 1.468(3)
N3 C13 1.421(4)
N3 C11 1.347(3)
N3 C12 1.477(3)
C7 H7 0.9500
C7 C6 1.406(4)
C7 C8 1.397(3)
C6 C4 1.435(4)
C6 C5 1.459(3)
C8 C9 1.389(4)
C13 C14 1.403(3)
C13 C18 1.395(3)
C9 H9 0.9500
C9 C10 1.403(3)
C14 H14 0.9500
C14 C15 1.379(4)
C16 C17 1.388(4)
C16 C15 1.397(4)
C11 H11 0.9500
C11 C10 1.373(4)
C18 H18 0.9500
C18 C17 1.383(4)
C10 H10 0.9500
C17 H17 0.9500
C15 H15 0.9500
C2 H2A 0.9800
C2 H2B 0.9800
C2 H2C 0.9800
C12 H12A 0.9800
C12 H12B 0.9800
C12 H12C 0.9800
C3 H3A 0.9800
C3 H3B 0.9800
C3 H3C 0.9800
C20 D20 1.0000
C19 H19A 0.9800
C19 H19B 0.9800
C19 H19C 0.9800
